data_4133257
loop_
_publ_author_name
'Yao, Huan'
'Ke, Hua'
'Zhang, Xiaobin'
'Pan, San-Jiang'
'Li, Ming-Shuang'
'Yang, Liu-Pan'
'Schreckenbach, Georg'
'Jiang, Wei'

_publ_section_title
;
 Molecular Recognition of Hydrophilic Molecules in Water by Combining the
 Hydrophobic Effect with Hydrogen Bonding.
;
_journal_issue 41
_journal_name_full 'Journal of the American Chemical Society'
_journal_page_first 13466
_journal_page_last 13477
_journal_paper_doi 10.1021/jacs.8b09157
_journal_volume 140
_journal_year 2018
_chemical_formula_moiety 'C66 H66 N2 O10, H2 O, 3(C6 H6)'
_chemical_formula_sum 'C84 H86 N2 O11'
_chemical_formula_weight 1299.54
_space_group_crystal_system monoclinic
_space_group_IT_number 11
_space_group_name_Hall '-P 2yb'
_space_group_name_H-M_alt 'P 1 21/m 1'
_atom_sites_solution_hydrogens mixed
_atom_sites_solution_primary dual
_audit_creation_date 2017-02-17
_audit_creation_method
;
Olex2 1.2
(compiled 2017.01.04 svn.r3372 for OlexSys, GUI svn.r5292)
;
_cell_angle_alpha 90
_cell_angle_beta 93.209(3)
_cell_angle_gamma 90
_cell_formula_units_Z 2
_cell_length_a 13.6519(8)
_cell_length_b 15.7069(9)
_cell_length_c 17.7443(10)
_cell_measurement_reflns_used 9851
_cell_measurement_temperature 150(2)
_cell_measurement_theta_max 41.80
_cell_measurement_theta_min 1.77
_cell_volume 3798.9(4)
_computing_cell_refinement 'SAINT v8.37A (Bruker, 2015)'
_computing_data_reduction 'SAINT v8.37A (Bruker, 2015)'
_computing_molecular_graphics 'Olex2 (Dolomanov et al., 2009)'
_computing_publication_material 'Olex2 (Dolomanov et al., 2009)'
_computing_structure_refinement 'XL (Sheldrick, 2008)'
_computing_structure_solution 'ShelXT (Sheldrick, 2015)'
_diffrn_ambient_temperature 150.0
_diffrn_detector 'Bruker APEX2 area detector'
_diffrn_detector_area_resol_mean 7.9
_diffrn_detector_type 'CCD area detector'
_diffrn_measured_fraction_theta_full 0.999
_diffrn_measured_fraction_theta_max 0.999
_diffrn_measurement_device 'three-circle diffractometer'
_diffrn_measurement_device_type 'Bruker SMART APEX2 area detector'
_diffrn_measurement_method '\w and \f scans'
_diffrn_radiation_monochromator 'mirror optics'
_diffrn_radiation_probe x-ray
_diffrn_radiation_type CuK\a
_diffrn_radiation_wavelength 1.54178
_diffrn_reflns_av_R_equivalents 0.0360
_diffrn_reflns_av_unetI/netI 0.0229
_diffrn_reflns_Laue_measured_fraction_full 0.999
_diffrn_reflns_Laue_measured_fraction_max 0.999
_diffrn_reflns_limit_h_max 14
_diffrn_reflns_limit_h_min -14
_diffrn_reflns_limit_k_max 16
_diffrn_reflns_limit_k_min -16
_diffrn_reflns_limit_l_max 19
_diffrn_reflns_limit_l_min -19
_diffrn_reflns_number 35253
_diffrn_reflns_point_group_measured_fraction_full 0.999
_diffrn_reflns_point_group_measured_fraction_max 0.999
_diffrn_reflns_theta_full 56.007
_diffrn_reflns_theta_max 56.007
_diffrn_reflns_theta_min 2.494
_diffrn_source 'microfocus sealed X-ray tube'
_diffrn_source_type 'Incoatec I\ms'
_diffrn_standards_number 0
_exptl_absorpt_coefficient_mu 0.595
_exptl_absorpt_correction_T_max 0.7516
_exptl_absorpt_correction_T_min 0.6875
_exptl_absorpt_correction_type multi-scan
_exptl_crystal_colour colourless
_exptl_crystal_colour_primary colourless
_exptl_crystal_density_diffrn 1.136
_exptl_crystal_description block
_exptl_crystal_F_000 1384
_exptl_crystal_size_max 0.2
_exptl_crystal_size_mid 0.15
_exptl_crystal_size_min 0.12
_refine_diff_density_max 0.795
_refine_diff_density_min -0.556
_refine_diff_density_rms 0.085
_refine_ls_extinction_method none
_refine_ls_goodness_of_fit_ref 1.632
_refine_ls_hydrogen_treatment mixed
_refine_ls_matrix_type full
_refine_ls_number_parameters 463
_refine_ls_number_reflns 5166
_refine_ls_number_restraints 0
_refine_ls_restrained_S_all 1.632
_refine_ls_R_factor_all 0.1113
_refine_ls_R_factor_gt 0.1025
_refine_ls_shift/su_max 0.000
_refine_ls_shift/su_mean 0.000
_refine_ls_structure_factor_coef Fsqd
_refine_ls_weighting_details 'w=1/[\s^2^(Fo^2^)+(0.2000P)^2^] where P=(Fo^2^+2Fc^2^)/3'
_refine_ls_weighting_scheme calc
_refine_ls_wR_factor_gt 0.3437
_refine_ls_wR_factor_ref 0.3583
_reflns_Friedel_coverage 0.000
_reflns_number_gt 4332
_reflns_number_total 5166
_reflns_threshold_expression 'I > 2\s(I)'
_cod_data_source_file ja8b09157_si_003.cif
_cod_data_source_block p21m
_cod_database_code 4133257
_shelx_shelxl_version_number 2014/7
_shelx_space_group_comment
;
The symmetry employed for this shelxl refinement is uniquely defined
by the following loop, which should always be used as a source of
symmetry information in preference to the above space-group names.
They are only intended as comments.
;
_olex2_refinement_description
;
1. Fixed Uiso
 At 1.2 times of:
  All C(H) groups, All C(H,H) groups, All N(H) groups
 At 1.5 times of:
  All C(H,H,H) groups
2. Others
 Fixed Sof: H2A(0.5) H2B(0.5) H35A(0.5) H35B(0.5)
3.a Ternary CH refined with riding coordinates:
 C1(H1A), C3(H3), C34(H34), C36(H36)
3.b Secondary CH2 refined with riding coordinates:
 C2(H2A,H2B), C14(H14A,H14B), C15(H15A,H15B), C19(H19A,H19B), C16(H16A,H16B),
 C30(H30A,H30B), C31(H31A,H31B), C32(H32A,H32B), C35(H35A,H35B)
3.c Aromatic/amide H refined with riding coordinates:
 N1(H1), C7(H7), C8(H8), C12(H12), C13(H13), C22(H22), C23(H23), C28(H28),
 C27(H27), C37(H37), C38(H38), C39(H39), C40(H40), C41(H41), C42(H42),
 C1AA(H1AA), C3AA(H3AA), C4AA(H4AA), C2AA(H2AA), C0AA(H0AA), C5AA(H5AA)
3.d Idealised Me refined as rotating group:
 C33(H33A,H33B,H33C), C17(H17A,H17B,H17C)
;
_olex2_submission_special_instructions 'No special instructions were received'

loop_
_space_group_symop_operation_xyz
'x, y, z'
'-x, y+1/2, -z'
'-x, -y, -z'
'x, -y-1/2, z'

loop_
_atom_site_label
_atom_site_type_symbol
_atom_site_fract_x
_atom_site_fract_y
_atom_site_fract_z
_atom_site_U_iso_or_equiv
_atom_site_adp_type
_atom_site_occupancy
_atom_site_site_symmetry_order
_atom_site_calc_flag
_atom_site_refinement_flags_posn
_atom_site_refinement_flags_adp
_atom_site_refinement_flags_occupancy
_atom_site_disorder_assembly
_atom_site_disorder_group
O1 O 0.1110(2) 0.67668(19) 0.8924(2) 0.0840(10) Uani 1 1 d . . . . .
C33 C 1.0892(13) 0.4328(11) 0.6603(8) 0.260(9) Uani 1 1 d . . . . .
H33A H 1.0659 0.4207 0.7105 0.389 Uiso 1 1 calc GR . . A .
H33B H 1.1489 0.4675 0.6655 0.389 Uiso 1 1 calc GR . . A .
H33C H 1.1036 0.3792 0.6349 0.389 Uiso 1 1 calc GR . . A .
O1W O 0.4486(4) 0.2500 0.7073(3) 0.0707(13) Uani 1 2 d S T P . .
N1 N 0.5403(3) 0.51035(18) 0.74705(16) 0.0572(9) Uani 1 1 d . . . . .
H1 H 0.5567 0.5645 0.7503 0.069 Uiso 1 1 calc R . . . .
C1 C 0.0967(5) 0.7500 0.9387(5) 0.079(2) Uani 1 2 d S T P . .
H1A H 0.0267 0.7500 0.9526 0.095 Uiso 1 2 calc RS T P . .
O2 O 0.4725(2) 0.40003(16) 0.80498(15) 0.0651(8) Uani 1 1 d . . . . .
C2 C 0.1584(5) 0.7500 1.0087(4) 0.076(2) Uani 1 2 d S T P . .
H2A H 0.1447 0.6989 1.0390 0.091 Uiso 0.5 1 calc R . . . .
H2B H 0.1447 0.8011 1.0390 0.091 Uiso 0.5 1 calc R . . . .
O3 O 0.64918(18) 0.51938(16) 0.90939(15) 0.0567(8) Uani 1 1 d . . . . .
C3 C 0.2641(4) 0.7500 0.9881(3) 0.0567(14) Uani 1 2 d S T P . .
H3 H 0.3092 0.7500 1.0345 0.068 Uiso 1 2 calc RS T P . .
C4 C 0.2064(3) 0.6439(2) 0.8920(3) 0.0630(11) Uani 1 1 d . . . . .
O4 O 0.7299(3) 0.51012(19) 0.61618(18) 0.0812(10) Uani 1 1 d . . . . .
O5 O 0.2093(2) 0.6764(2) 0.49786(18) 0.0819(10) Uani 1 1 d . . . . .
C5 C 0.2811(3) 0.6716(2) 0.9403(2) 0.0553(10) Uani 1 1 d . . . . .
C6 C 0.3742(3) 0.6295(2) 0.9372(2) 0.0474(9) Uani 1 1 d . . . . .
C7 C 0.4527(3) 0.6435(2) 0.99046(19) 0.0509(10) Uani 1 1 d . . . . .
H7 H 0.4426 0.6792 1.0326 0.061 Uiso 1 1 calc R . . . .
C8 C 0.5429(3) 0.6076(2) 0.9836(2) 0.0521(10) Uani 1 1 d . . . . .
H8 H 0.5943 0.6183 1.0207 0.062 Uiso 1 1 calc R . . . .
C12 C 0.3088(3) 0.5470(2) 0.8295(2) 0.0576(11) Uani 1 1 d . . . . .
H12 H 0.3175 0.5073 0.7901 0.069 Uiso 1 1 calc R . . . .
C11 C 0.3888(3) 0.5685(2) 0.87807(19) 0.0467(9) Uani 1 1 d . . . . .
C10 C 0.4836(3) 0.5338(2) 0.8706(2) 0.0476(9) Uani 1 1 d . . . . .
C9 C 0.5594(3) 0.5547(2) 0.9215(2) 0.0486(10) Uani 1 1 d . . . . .
C13 C 0.2173(3) 0.5819(3) 0.8374(3) 0.0667(11) Uani 1 1 d . . . . .
H13 H 0.1626 0.5639 0.8060 0.080 Uiso 1 1 calc R . . . .
C14 C 0.7300(3) 0.5427(3) 0.9611(3) 0.0696(12) Uani 1 1 d . . . . .
H14A H 0.7194 0.5195 1.0119 0.084 Uiso 1 1 calc R . . . .
H14B H 0.7345 0.6054 0.9650 0.084 Uiso 1 1 calc R . . . .
C15 C 0.8201(4) 0.5088(4) 0.9339(4) 0.0930(16) Uani 1 1 d . . . . .
H15A H 0.8094 0.4484 0.9198 0.112 Uiso 1 1 calc R . . B .
H15B H 0.8714 0.5105 0.9756 0.112 Uiso 1 1 calc R . . B .
C21 C 0.4734(3) 0.5659(2) 0.5830(2) 0.0577(11) Uani 1 1 d . . . . .
C20 C 0.5601(4) 0.5282(2) 0.6119(2) 0.0615(11) Uani 1 1 d . . . . .
C19 C 0.5589(4) 0.4650(3) 0.6773(2) 0.0691(12) Uani 1 1 d . . . . .
H19A H 0.5071 0.4219 0.6666 0.083 Uiso 1 1 calc R . . . .
H19B H 0.6228 0.4352 0.6829 0.083 Uiso 1 1 calc R . . . .
C18 C 0.5000(2) 0.4746(2) 0.8060(2) 0.0452(9) Uani 1 1 d . . . . .
C17 C 0.9541(6) 0.5235(6) 0.8488(6) 0.153(3) Uani 1 1 d . . . C 1
H17A H 0.9936 0.5113 0.8953 0.229 Uiso 1 1 calc GR . . C 1
H17B H 0.9872 0.5668 0.8196 0.229 Uiso 1 1 calc GR . . C 1
H17C H 0.9461 0.4713 0.8188 0.229 Uiso 1 1 calc GR . . C 1
C16 C 0.8568(6) 0.5553(5) 0.8678(5) 0.131(2) Uani 1 1 d . . . C 1
H16A H 0.8098 0.5480 0.8238 0.157 Uiso 1 1 calc R . . C 1
H16B H 0.8613 0.6168 0.8795 0.157 Uiso 1 1 calc R . . C 1
C22 C 0.3806(4) 0.5454(3) 0.6092(2) 0.0654(12) Uani 1 1 d . . . D 1
H22 H 0.3768 0.5050 0.6487 0.078 Uiso 1 1 calc R . . D 1
C23 C 0.2966(4) 0.5814(3) 0.5798(3) 0.0723(13) Uani 1 1 d . . . D 1
H23 H 0.2351 0.5643 0.5974 0.087 Uiso 1 1 calc R . . D 1
C24 C 0.3007(4) 0.6445(3) 0.5229(2) 0.0658(12) Uani 1 1 d . . . D 1
C28 C 0.6510(4) 0.6040(2) 0.5230(2) 0.0650(12) Uani 1 1 d . . . D 1
H28 H 0.7115 0.6152 0.5011 0.078 Uiso 1 1 calc R . . D 1
C27 C 0.5675(3) 0.6434(2) 0.4942(2) 0.0566(11) Uani 1 1 d . . . D 1
H27 H 0.5719 0.6818 0.4532 0.068 Uiso 1 1 calc R . . D 1
C26 C 0.4756(3) 0.6286(2) 0.5234(2) 0.0582(11) Uani 1 1 d . . . D 1
C25 C 0.3886(3) 0.6721(2) 0.4976(2) 0.0580(11) Uani 1 1 d . . . D 1
C29 C 0.6492(3) 0.5490(2) 0.5827(2) 0.0626(11) Uani 1 1 d . . . D 1
C30 C 0.8260(4) 0.5266(3) 0.5879(3) 0.0870(15) Uani 1 1 d . . . E 1
H30A H 0.8409 0.5882 0.5915 0.104 Uiso 1 1 calc R . . E 1
H30B H 0.8263 0.5096 0.5341 0.104 Uiso 1 1 calc R . . E 1
C31 C 0.9001(6) 0.4784(5) 0.6321(4) 0.122(2) Uani 1 1 d . . . E 1
H31A H 0.8811 0.4176 0.6299 0.147 Uiso 1 1 calc R . . E 1
H31B H 0.8980 0.4967 0.6854 0.147 Uiso 1 1 calc R . . E 1
C32 C 1.0039(8) 0.4851(7) 0.6100(7) 0.172(4) Uani 1 1 d . . . E 1
H32A H 1.0221 0.5461 0.6110 0.207 Uiso 1 1 calc R . . E 1
H32B H 1.0060 0.4657 0.5571 0.207 Uiso 1 1 calc R . . E 1
C34 C 0.2090(5) 0.7500 0.4524(4) 0.0759(18) Uani 1 2 d S T P D 1
H34 H 0.1459 0.7500 0.4210 0.091 Uiso 1 2 calc RS T P D 1
C35 C 0.2914(5) 0.7500 0.3984(4) 0.0777(18) Uani 1 2 d S T P D 1
H35A H 0.2874 0.6988 0.3658 0.093 Uiso 0.5 1 calc R . . D 1
H35B H 0.2874 0.8012 0.3658 0.093 Uiso 0.5 1 calc R . . D 1
C36 C 0.3859(5) 0.7500 0.4470(3) 0.0632(16) Uani 1 2 d S T P D 1
H36 H 0.4435 0.7500 0.4147 0.076 Uiso 1 2 calc RS T P D 1
C37 C 0.4785(10) 0.7500 0.6969(5) 0.112(3) Uani 1 2 d S T P F 1
H37 H 0.4263 0.7500 0.6591 0.134 Uiso 1 2 calc RS T P F 1
C38 C 0.5689(10) 0.7500 0.6764(4) 0.095(3) Uani 1 2 d S T P F 1
H38 H 0.5802 0.7500 0.6241 0.114 Uiso 1 2 calc RS T P F 1
C39 C 0.6440(10) 0.7500 0.7246(7) 0.139(4) Uani 1 2 d S T P F 1
H39 H 0.7089 0.7500 0.7080 0.166 Uiso 1 2 calc RS T P F 1
C40 C 0.6256(9) 0.7500 0.8086(6) 0.119(3) Uani 1 2 d S T P F 1
H40 H 0.6770 0.7500 0.8470 0.142 Uiso 1 2 calc RS T P F 1
C41 C 0.5320(7) 0.7500 0.8230(4) 0.0765(19) Uani 1 2 d S T P F 1
H41 H 0.5156 0.7500 0.8743 0.092 Uiso 1 2 calc RS T P F 1
C42 C 0.4577(7) 0.7500 0.7692(4) 0.089(2) Uani 1 2 d S T P F 1
H42 H 0.3915 0.7500 0.7830 0.106 Uiso 1 2 calc RS T P F 1
C1AA C 0.1748(4) 0.3365(4) 0.8750(3) 0.0869(15) Uani 1 1 d . . . . .
H1AA H 0.1730 0.3969 0.8740 0.104 Uiso 1 1 calc R . . . .
C3AA C 0.7003(5) 0.2967(5) 0.8073(3) 0.102(2) Uani 1 1 d . . . . .
H3AA H 0.6447 0.3290 0.8200 0.122 Uiso 1 1 calc R . . . .
C4AA C 0.7848(7) 0.3341(3) 0.7879(3) 0.100(2) Uani 1 1 d . . . . .
H4AA H 0.7879 0.3944 0.7854 0.120 Uiso 1 1 calc R . . . .
C2AA C 0.0959(4) 0.2937(4) 0.8900(4) 0.0986(17) Uani 1 1 d . . . . .
H2AA H 0.0379 0.3235 0.9010 0.118 Uiso 1 1 calc R . . . .
C0AA C 0.2602(4) 0.2946(4) 0.8606(3) 0.0978(19) Uani 1 1 d . . . . .
H0AA H 0.3180 0.3254 0.8508 0.117 Uiso 1 1 calc R . . . .
C5AA C 0.8609(5) 0.2904(6) 0.7728(3) 0.119(3) Uani 1 1 d . . . . .
H5AA H 0.9191 0.3197 0.7613 0.143 Uiso 1 1 calc R . . . .
H1W H 0.438(4) 0.216(3) 0.735(3) 0.086(18) Uiso 1 1 d . . . . .

loop_
_atom_site_aniso_label
_atom_site_aniso_U_11
_atom_site_aniso_U_22
_atom_site_aniso_U_33
_atom_site_aniso_U_23
_atom_site_aniso_U_13
_atom_site_aniso_U_12
O1 0.0596(18) 0.0589(18) 0.136(3) -0.0171(18) 0.0293(17) 0.0019(13)
C33 0.315(19) 0.285(18) 0.182(11) 0.051(12) 0.036(12) -0.152(16)
O1W 0.094(3) 0.049(3) 0.072(3) 0.000 0.027(2) 0.000
N1 0.098(2) 0.0337(16) 0.0412(17) -0.0027(12) 0.0170(16) -0.0066(14)
C1 0.064(4) 0.049(4) 0.127(6) 0.000 0.040(4) 0.000
O2 0.0876(19) 0.0430(17) 0.0678(17) -0.0088(12) 0.0308(14) -0.0084(13)
C2 0.091(5) 0.047(3) 0.095(5) 0.000 0.057(4) 0.000
O3 0.0559(16) 0.0556(16) 0.0590(16) 0.0000(12) 0.0071(12) 0.0029(12)
C3 0.071(3) 0.039(3) 0.063(3) 0.000 0.032(3) 0.000
C4 0.054(2) 0.048(2) 0.089(3) -0.002(2) 0.020(2) 0.0053(18)
O4 0.114(3) 0.0589(18) 0.071(2) 0.0078(15) 0.0082(18) 0.0028(17)
O5 0.092(2) 0.073(2) 0.082(2) -0.0009(17) 0.0174(17) -0.0050(17)
C5 0.070(3) 0.0359(19) 0.063(2) 0.0053(17) 0.031(2) -0.0012(17)
C6 0.064(2) 0.0305(18) 0.050(2) 0.0035(15) 0.0210(18) -0.0006(15)
C7 0.080(3) 0.0333(18) 0.0410(19) 0.0025(15) 0.0142(18) -0.0030(17)
C8 0.069(2) 0.0370(19) 0.051(2) 0.0021(16) 0.0074(17) -0.0021(17)
C12 0.064(3) 0.050(2) 0.060(2) -0.0050(18) 0.013(2) 0.0019(18)
C11 0.063(2) 0.0329(18) 0.046(2) 0.0036(15) 0.0130(17) -0.0026(15)
C10 0.061(2) 0.0303(17) 0.053(2) 0.0055(15) 0.0163(18) 0.0023(15)
C9 0.060(2) 0.0371(19) 0.049(2) 0.0055(16) 0.0099(18) -0.0058(16)
C13 0.061(3) 0.054(2) 0.086(3) -0.008(2) 0.011(2) -0.0063(19)
C14 0.061(3) 0.056(2) 0.091(3) 0.018(2) -0.001(2) -0.0076(19)
C15 0.084(3) 0.079(3) 0.116(4) -0.007(3) 0.001(3) 0.002(3)
C21 0.099(3) 0.039(2) 0.0364(19) -0.0056(16) 0.018(2) -0.006(2)
C20 0.107(3) 0.0358(19) 0.042(2) -0.0030(16) 0.010(2) 0.002(2)
C19 0.117(4) 0.045(2) 0.047(2) 0.0003(17) 0.015(2) -0.004(2)
C18 0.053(2) 0.032(2) 0.051(2) 0.0019(15) 0.0074(16) 0.0016(14)
C17 0.124(6) 0.133(6) 0.202(9) -0.023(6) 0.013(6) -0.019(5)
C16 0.133(6) 0.118(5) 0.147(6) -0.017(5) 0.054(5) -0.021(4)
C22 0.112(4) 0.040(2) 0.046(2) -0.0030(17) 0.024(2) -0.003(2)
C23 0.100(3) 0.051(2) 0.068(3) -0.006(2) 0.030(2) -0.013(2)
C24 0.090(3) 0.053(2) 0.056(2) -0.0049(19) 0.012(2) -0.002(2)
C28 0.096(3) 0.046(2) 0.055(2) -0.0045(19) 0.023(2) -0.006(2)
C27 0.095(3) 0.039(2) 0.0379(19) -0.0026(15) 0.018(2) -0.0001(19)
C26 0.098(3) 0.038(2) 0.039(2) -0.0091(16) 0.014(2) -0.009(2)
C25 0.089(3) 0.046(2) 0.040(2) -0.0109(17) 0.0157(19) -0.004(2)
C29 0.097(3) 0.043(2) 0.049(2) -0.0032(18) 0.016(2) -0.005(2)
C30 0.083(3) 0.079(3) 0.100(4) 0.019(3) 0.003(3) -0.007(2)
C31 0.138(6) 0.120(5) 0.107(5) 0.002(4) -0.002(4) -0.028(4)
C32 0.163(8) 0.186(9) 0.168(9) 0.074(8) 0.015(7) -0.008(7)
C34 0.096(5) 0.063(4) 0.068(4) 0.000 0.000(3) 0.000
C35 0.100(5) 0.080(4) 0.052(3) 0.000 -0.001(3) 0.000
C36 0.105(5) 0.050(3) 0.036(3) 0.000 0.017(3) 0.000
C37 0.193(11) 0.058(4) 0.087(6) 0.000 0.026(6) 0.000
C38 0.165(9) 0.072(5) 0.050(4) 0.000 0.035(5) 0.000
C39 0.143(9) 0.153(10) 0.123(9) 0.000 0.028(8) 0.000
C40 0.134(8) 0.121(8) 0.102(7) 0.000 0.012(6) 0.000
C41 0.127(6) 0.052(3) 0.053(4) 0.000 0.023(4) 0.000
C42 0.135(6) 0.062(4) 0.070(5) 0.000 0.009(5) 0.000
C1AA 0.085(4) 0.085(3) 0.092(4) -0.012(3) 0.016(3) -0.019(3)
C3AA 0.105(4) 0.149(5) 0.049(3) -0.018(3) -0.008(3) 0.069(4)
C4AA 0.154(7) 0.062(3) 0.079(4) 0.005(3) -0.026(4) -0.023(4)
C2AA 0.072(3) 0.096(3) 0.128(5) -0.004(3) 0.007(3) 0.008(3)
C0AA 0.074(3) 0.163(5) 0.057(3) -0.005(3) 0.011(2) -0.035(3)
C5AA 0.097(4) 0.180(8) 0.077(3) 0.012(4) -0.012(3) -0.036(4)

loop_
_atom_type_symbol
_atom_type_description
_atom_type_scat_dispersion_real
_atom_type_scat_dispersion_imag
_atom_type_scat_source
C C 0.0181 0.0091 'International Tables Vol C Tables 4.2.6.8 and 6.1.1.4'
H H 0.0000 0.0000 'International Tables Vol C Tables 4.2.6.8 and 6.1.1.4'
N N 0.0311 0.0180 'International Tables Vol C Tables 4.2.6.8 and 6.1.1.4'
O O 0.0492 0.0322 'International Tables Vol C Tables 4.2.6.8 and 6.1.1.4'

loop_
_geom_angle_atom_site_label_1
_geom_angle_atom_site_label_2
_geom_angle_atom_site_label_3
_geom_angle
_geom_angle_site_symmetry_1
_geom_angle_site_symmetry_3
C4 O1 C1 117.0(4) . .
H33A C33 H33B 109.5 . .
H33A C33 H33C 109.5 . .
H33B C33 H33C 109.5 . .
C32 C33 H33A 109.5 . .
C32 C33 H33B 109.5 . .
C32 C33 H33C 109.5 . .
C19 N1 H1 118.0 . .
C18 N1 H1 118.0 . .
C18 N1 C19 123.9(3) . .
O1 C1 O1 106.8(6) . 4_575
O1 C1 H1A 107.7 . .
O1 C1 H1A 107.7 4_575 .
O1 C1 C2 113.4(4) . .
O1 C1 C2 113.4(4) 4_575 .
C2 C1 H1A 107.7 . .
C1 C2 H2A 110.1 . .
C1 C2 H2B 110.1 . .
C1 C2 C3 107.9(5) . .
H2A C2 H2B 108.4 . .
C3 C2 H2A 110.1 . .
C3 C2 H2B 110.1 . .
C9 O3 C14 117.1(3) . .
C2 C3 H3 110.7 . .
C2 C3 C5 108.3(3) . .
C2 C3 C5 108.3(3) . 4_575
C5 C3 H3 110.7 . .
C5 C3 H3 110.7 4_575 .
C5 C3 C5 108.2(4) . 4_575
C5 C4 O1 122.8(4) . .
C5 C4 C13 123.8(4) . .
C13 C4 O1 113.4(4) . .
C29 O4 C30 119.4(3) . .
C24 O5 C34 116.8(4) . .
C4 C5 C3 118.4(4) . .
C4 C5 C6 117.4(3) . .
C6 C5 C3 123.9(4) . .
C5 C6 C11 119.5(3) . .
C7 C6 C5 123.0(3) . .
C7 C6 C11 117.5(3) . .
C6 C7 H7 118.9 . .
C8 C7 C6 122.2(3) . .
C8 C7 H7 118.9 . .
C7 C8 H8 120.1 . .
C7 C8 C9 119.9(3) . .
C9 C8 H8 120.1 . .
C11 C12 H12 119.2 . .
C13 C12 H12 119.2 . .
C13 C12 C11 121.6(4) . .
C12 C11 C6 118.3(3) . .
C12 C11 C10 122.5(3) . .
C10 C11 C6 119.2(3) . .
C11 C10 C18 119.0(3) . .
C9 C10 C11 120.3(3) . .
C9 C10 C18 120.7(3) . .
O3 C9 C8 123.0(3) . .
O3 C9 C10 116.5(3) . .
C10 C9 C8 120.5(3) . .
C4 C13 H13 120.6 . .
C12 C13 C4 118.9(4) . .
C12 C13 H13 120.6 . .
O3 C14 H14A 109.8 . .
O3 C14 H14B 109.8 . .
O3 C14 C15 109.2(4) . .
H14A C14 H14B 108.3 . .
C15 C14 H14A 109.8 . .
C15 C14 H14B 109.8 . .
C14 C15 H15A 108.7 . .
C14 C15 H15B 108.7 . .
C14 C15 C16 114.3(5) . .
H15A C15 H15B 107.6 . .
C16 C15 H15A 108.7 . .
C16 C15 H15B 108.7 . .
C20 C21 C22 122.7(4) . .
C20 C21 C26 120.4(4) . .
C22 C21 C26 116.8(4) . .
C21 C20 C19 120.7(4) . .
C29 C20 C21 120.4(4) . .
C29 C20 C19 118.9(4) . .
N1 C19 C20 109.6(3) . .
N1 C19 H19A 109.7 . .
N1 C19 H19B 109.7 . .
C20 C19 H19A 109.7 . .
C20 C19 H19B 109.7 . .
H19A C19 H19B 108.2 . .
N1 C18 C10 115.0(3) . .
O2 C18 N1 121.9(3) . .
O2 C18 C10 122.9(3) . .
H17A C17 H17B 109.5 . .
H17A C17 H17C 109.5 . .
H17B C17 H17C 109.5 . .
C16 C17 H17A 109.5 . .
C16 C17 H17B 109.5 . .
C16 C17 H17C 109.5 . .
C15 C16 H16A 109.4 . .
C15 C16 H16B 109.4 . .
C17 C16 C15 111.2(8) . .
C17 C16 H16A 109.4 . .
C17 C16 H16B 109.4 . .
H16A C16 H16B 108.0 . .
C21 C22 H22 118.9 . .
C23 C22 C21 122.3(4) . .
C23 C22 H22 118.9 . .
C22 C23 H23 120.0 . .
C22 C23 C24 119.9(4) . .
C24 C23 H23 120.0 . .
O5 C24 C23 114.0(4) . .
C25 C24 O5 124.4(4) . .
C25 C24 C23 121.5(4) . .
C27 C28 H28 119.2 . .
C29 C28 H28 119.2 . .
C29 C28 C27 121.6(4) . .
C28 C27 H27 119.0 . .
C28 C27 C26 122.0(4) . .
C26 C27 H27 119.0 . .
C27 C26 C21 115.9(4) . .
C27 C26 C25 123.2(3) . .
C25 C26 C21 120.8(4) . .
C24 C25 C26 118.1(4) . .
C24 C25 C36 117.1(4) . .
C26 C25 C36 124.8(4) . .
O4 C29 C20 115.8(4) . .
O4 C29 C28 124.8(4) . .
C28 C29 C20 119.4(4) . .
O4 C30 H30A 109.8 . .
O4 C30 H30B 109.8 . .
O4 C30 C31 109.5(5) . .
H30A C30 H30B 108.2 . .
C31 C30 H30A 109.8 . .
C31 C30 H30B 109.8 . .
C30 C31 H31A 107.9 . .
C30 C31 H31B 107.9 . .
C30 C31 C32 117.5(6) . .
H31A C31 H31B 107.2 . .
C32 C31 H31A 107.9 . .
C32 C31 H31B 107.9 . .
C33 C32 H32A 107.7 . .
C33 C32 H32B 107.7 . .
C31 C32 C33 118.4(8) . .
C31 C32 H32A 107.7 . .
C31 C32 H32B 107.7 . .
H32A C32 H32B 107.1 . .
O5 C34 O5 110.3(5) . 4_575
O5 C34 H34 107.1 4_575 .
O5 C34 H34 107.1 . .
O5 C34 C35 112.5(4) . .
O5 C34 C35 112.5(4) 4_575 .
C35 C34 H34 107.1 . .
C34 C35 H35A 110.5 . .
C34 C35 H35B 110.5 . .
H35A C35 H35B 108.7 . .
C36 C35 C34 106.1(5) . .
C36 C35 H35A 110.5 . .
C36 C35 H35B 110.5 . .
C25 C36 C25 107.6(4) 4_575 .
C25 C36 H36 110.2 . .
C25 C36 H36 110.2 4_575 .
C35 C36 C25 109.3(4) . 4_575
C35 C36 C25 109.3(4) . .
C35 C36 H36 110.2 . .
C38 C37 H37 119.2 . .
C38 C37 C42 121.6(10) . .
C42 C37 H37 119.2 . .
C37 C38 H38 118.6 . .
C39 C38 C37 122.8(8) . .
C39 C38 H38 118.6 . .
C38 C39 H39 120.8 . .
C38 C39 C40 118.5(10) . .
C40 C39 H39 120.8 . .
C39 C40 H40 123.1 . .
C41 C40 C39 113.8(9) . .
C41 C40 H40 123.1 . .
C40 C41 H41 118.0 . .
C40 C41 C42 124.0(7) . .
C42 C41 H41 118.0 . .
C37 C42 C41 119.3(9) . .
C37 C42 H42 120.4 . .
C41 C42 H42 120.4 . .
C2AA C1AA H1AA 119.7 . .
C2AA C1AA C0AA 120.5(5) . .
C0AA C1AA H1AA 119.7 . .
C3AA C3AA H3AA 122.2 4_565 .
C4AA C3AA C3AA 115.6(4) . 4_565
C4AA C3AA H3AA 122.2 . .
C3AA C4AA H4AA 119.0 . .
C5AA C4AA C3AA 122.1(6) . .
C5AA C4AA H4AA 119.0 . .
C1AA C2AA C2AA 120.9(4) . 4_565
C1AA C2AA H2AA 119.6 . .
C2AA C2AA H2AA 119.6 4_565 .
C1AA C0AA C0AA 118.6(3) . 4_565
C1AA C0AA H0AA 120.7 . .
C0AA C0AA H0AA 120.7 4_565 .
C4AA C5AA H5AA 118.9 . .
C5AA C5AA C4AA 122.2(4) 4_565 .
C5AA C5AA H5AA 118.9 4_565 .

loop_
_geom_bond_atom_site_label_1
_geom_bond_atom_site_label_2
_geom_bond_distance
_geom_bond_site_symmetry_2
O1 C1 1.435(6) .
O1 C4 1.401(5) .
C33 H33A 0.9800 .
C33 H33B 0.9800 .
C33 H33C 0.9800 .
C33 C32 1.65(2) .
O1W H1W 0.74(5) .
N1 H1 0.8800 .
N1 C19 1.463(5) .
N1 C18 1.334(5) .
C1 O1 1.435(6) 4_575
C1 H1A 1.0000 .
C1 C2 1.461(11) .
O2 C18 1.229(4) .
C2 H2A 0.9900 .
C2 H2B 0.9900 .
C2 C3 1.509(8) .
O3 C9 1.373(4) .
O3 C14 1.442(5) .
C3 H3 1.0000 .
C3 C5 1.521(5) .
C3 C5 1.521(5) 4_575
C4 C5 1.366(6) .
C4 C13 1.386(6) .
O4 C29 1.366(6) .
O4 C30 1.453(6) .
O5 C24 1.394(6) .
O5 C34 1.409(5) .
C5 C6 1.436(5) .
C6 C7 1.406(5) .
C6 C11 1.442(5) .
C7 H7 0.9500 .
C7 C8 1.366(5) .
C8 H8 0.9500 .
C8 C9 1.408(5) .
C12 H12 0.9500 .
C12 C11 1.394(5) .
C12 C13 1.379(6) .
C11 C10 1.417(5) .
C10 C9 1.375(5) .
C10 C18 1.502(5) .
C13 H13 0.9500 .
C14 H14A 0.9900 .
C14 H14B 0.9900 .
C14 C15 1.447(7) .
C15 H15A 0.9900 .
C15 H15B 0.9900 .
C15 C16 1.492(10) .
C21 C20 1.396(6) .
C21 C22 1.411(6) .
C21 C26 1.446(5) .
C20 C19 1.527(6) .
C20 C29 1.387(6) .
C19 H19A 0.9900 .
C19 H19B 0.9900 .
C17 H17A 0.9800 .
C17 H17B 0.9800 .
C17 H17C 0.9800 .
C17 C16 1.476(11) .
C16 H16A 0.9900 .
C16 H16B 0.9900 .
C22 H22 0.9500 .
C22 C23 1.356(7) .
C23 H23 0.9500 .
C23 C24 1.420(6) .
C24 C25 1.374(6) .
C28 H28 0.9500 .
C28 C27 1.371(6) .
C28 C29 1.367(6) .
C27 H27 0.9500 .
C27 C26 1.403(6) .
C26 C25 1.424(6) .
C25 C36 1.516(5) .
C30 H30A 0.9900 .
C30 H30B 0.9900 .
C30 C31 1.457(9) .
C31 H31A 0.9900 .
C31 H31B 0.9900 .
C31 C32 1.495(11) .
C32 H32A 0.9900 .
C32 H32B 0.9900 .
C34 O5 1.409(5) 4_575
C34 H34 1.0000 .
C34 C35 1.519(10) .
C35 H35A 0.9900 .
C35 H35B 0.9900 .
C35 C36 1.512(9) .
C36 C25 1.516(5) 4_575
C36 H36 1.0000 .
C37 H37 0.9500 .
C37 C38 1.306(14) .
C37 C42 1.330(12) .
C38 H38 0.9500 .
C38 C39 1.298(14) .
C39 H39 0.9500 .
C39 C40 1.524(16) .
C40 H40 0.9500 .
C40 C41 1.318(12) .
C41 H41 0.9500 .
C41 C42 1.352(11) .
C42 H42 0.9500 .
C1AA H1AA 0.9500 .
C1AA C2AA 1.310(7) .
C1AA C0AA 1.376(8) .
C3AA C3AA 1.468(15) 4_565
C3AA H3AA 0.9500 .
C3AA C4AA 1.356(9) .
C4AA H4AA 0.9500 .
C4AA C5AA 1.284(9) .
C2AA C2AA 1.372(12) 4_565
C2AA H2AA 0.9500 .
C0AA C0AA 1.400(13) 4_565
C0AA H0AA 0.9500 .
C5AA C5AA 1.271(18) 4_565
C5AA H5AA 0.9500 .

loop_
_geom_torsion_atom_site_label_1
_geom_torsion_atom_site_label_2
_geom_torsion_atom_site_label_3
_geom_torsion_atom_site_label_4
_geom_torsion
_geom_torsion_site_symmetry_1
_geom_torsion_site_symmetry_4
O1 C1 C2 C3 61.0(4) . .
O1 C1 C2 C3 -61.0(4) 4_575 .
O1 C4 C5 C3 -9.4(6) . .
O1 C4 C5 C6 176.5(3) . .
O1 C4 C13 C12 177.6(4) . .
C1 O1 C4 C5 8.6(6) . .
C1 O1 C4 C13 -170.5(4) . .
C1 C2 C3 C5 -58.5(3) . .
C1 C2 C3 C5 58.5(3) . 4_575
C2 C3 C5 C4 34.5(5) . .
C2 C3 C5 C6 -151.8(4) . .
O3 C14 C15 C16 74.3(6) . .
C3 C5 C6 C7 15.4(5) . .
C3 C5 C6 C11 -165.8(3) . .
C4 O1 C1 O1 90.3(6) . 4_575
C4 O1 C1 C2 -35.2(6) . .
C4 C5 C6 C7 -170.8(3) . .
C4 C5 C6 C11 7.9(5) . .
O4 C30 C31 C32 178.3(7) . .
O5 C24 C25 C26 -174.6(3) . .
O5 C24 C25 C36 8.4(6) . .
O5 C34 C35 C36 -62.6(4) . .
O5 C34 C35 C36 62.6(4) 4_575 .
C5 C3 C5 C4 -82.6(5) 4_575 .
C5 C3 C5 C6 91.1(5) 4_575 .
C5 C4 C13 C12 -1.5(7) . .
C5 C6 C7 C8 -175.2(3) . .
C5 C6 C11 C12 -5.5(5) . .
C5 C6 C11 C10 173.5(3) . .
C6 C7 C8 C9 0.2(5) . .
C6 C11 C10 C9 3.4(5) . .
C6 C11 C10 C18 -176.2(3) . .
C7 C6 C11 C12 173.3(3) . .
C7 C6 C11 C10 -7.7(5) . .
C7 C8 C9 O3 177.2(3) . .
C7 C8 C9 C10 -4.8(5) . .
C12 C11 C10 C9 -177.6(3) . .
C12 C11 C10 C18 2.8(5) . .
C11 C6 C7 C8 6.0(5) . .
C11 C12 C13 C4 4.1(6) . .
C11 C10 C9 O3 -178.9(3) . .
C11 C10 C9 C8 3.0(5) . .
C11 C10 C18 N1 99.1(4) . .
C11 C10 C18 O2 -76.2(4) . .
C9 O3 C14 C15 -172.5(3) . .
C9 C10 C18 N1 -80.5(4) . .
C9 C10 C18 O2 104.2(4) . .
C13 C4 C5 C3 169.6(4) . .
C13 C4 C5 C6 -4.5(6) . .
C13 C12 C11 C6 -0.5(5) . .
C13 C12 C11 C10 -179.5(4) . .
C14 O3 C9 C8 -3.7(5) . .
C14 O3 C9 C10 178.2(3) . .
C14 C15 C16 C17 173.6(6) . .
C21 C20 C19 N1 -72.0(5) . .
C21 C20 C29 O4 178.4(3) . .
C21 C20 C29 C28 -2.7(6) . .
C21 C22 C23 C24 -2.6(6) . .
C21 C26 C25 C24 -9.1(5) . .
C21 C26 C25 C36 167.6(3) . .
C20 C21 C22 C23 -178.9(4) . .
C20 C21 C26 C27 4.4(5) . .
C20 C21 C26 C25 -175.1(3) . .
C19 N1 C18 O2 -2.2(6) . .
C19 N1 C18 C10 -177.5(4) . .
C19 C20 C29 O4 -0.3(5) . .
C19 C20 C29 C28 178.5(3) . .
C18 N1 C19 C20 154.4(4) . .
C18 C10 C9 O3 0.6(5) . .
C18 C10 C9 C8 -177.5(3) . .
C22 C21 C20 C19 -3.1(5) . .
C22 C21 C20 C29 178.2(3) . .
C22 C21 C26 C27 -175.3(3) . .
C22 C21 C26 C25 5.1(5) . .
C22 C23 C24 O5 -179.8(4) . .
C22 C23 C24 C25 -1.6(6) . .
C23 C24 C25 C26 7.3(5) . .
C23 C24 C25 C36 -169.6(3) . .
C24 O5 C34 O5 -88.8(6) . 4_575
C24 O5 C34 C35 37.7(6) . .
C24 C25 C36 C25 84.4(5) . 4_575
C24 C25 C36 C35 -34.1(5) . .
C28 C27 C26 C21 -3.3(5) . .
C28 C27 C26 C25 176.3(3) . .
C27 C28 C29 O4 -177.3(4) . .
C27 C28 C29 C20 4.0(6) . .
C27 C26 C25 C24 171.4(3) . .
C27 C26 C25 C36 -12.0(5) . .
C26 C21 C20 C19 177.2(3) . .
C26 C21 C20 C29 -1.6(5) . .
C26 C21 C22 C23 0.9(5) . .
C26 C25 C36 C25 -92.4(5) . 4_575
C26 C25 C36 C35 149.1(4) . .
C29 O4 C30 C31 -179.9(5) . .
C29 C20 C19 N1 106.7(4) . .
C29 C28 C27 C26 -0.9(6) . .
C30 O4 C29 C20 178.5(4) . .
C30 O4 C29 C28 -0.3(6) . .
C30 C31 C32 C33 178.7(10) . .
C34 O5 C24 C23 168.2(4) . .
C34 O5 C24 C25 -10.0(6) . .
C34 C35 C36 C25 -58.7(3) . 4_575
C34 C35 C36 C25 58.7(3) . .
C37 C38 C39 C40 0.000(4) . .
C38 C37 C42 C41 0.000(4) . .
C38 C39 C40 C41 0.000(4) . .
C39 C40 C41 C42 0.000(3) . .
C40 C41 C42 C37 0.000(4) . .
C42 C37 C38 C39 0.000(5) . .
C3AA C3AA C4AA C5AA -2.1(6) 4_565 .
C3AA C4AA C5AA C5AA 2.2(7) . 4_565
C2AA C1AA C0AA C0AA 1.4(6) . 4_565
C0AA C1AA C2AA C2AA -1.5(7) . 4_565
